data_7720912
loop_
_publ_author_name
'Mishra, Anjali'
'Yadav, Chote Lal'
'Yi, Jun'
'Lisensky, George'
'Drew, Michael G. B.'
'Mishra, Gaurav Kumar'
'Ding, Wendu'
'Nordlander, Ebbe'
'Singh, Nanhai'
'Kumar, Kamlesh'

_publ_section_title
;
 Synthesis, structural characterization, and electrocatalytic hydrogen
 generation activity of
 <i>fac</i>-tris(&#x3b2;-oxodithioester-O^S)cobalt(III) complexes.
;
_journal_issue 20
_journal_name_full 'Dalton transactions (Cambridge, England : 2003)'
_journal_page_first 7955
_journal_page_last 7969
_journal_paper_doi 10.1039/d5dt02726h
_journal_volume 55
_journal_year 2026
_chemical_formula_sum 'C30 H27 Co O3 S6'
_chemical_formula_weight 686.80
_space_group_crystal_system triclinic
_space_group_IT_number 2
_space_group_name_Hall '-P 1'
_space_group_name_H-M_alt 'P -1'
_atom_sites_solution_hydrogens geom
_audit_creation_method SHELXL-2016/6
_audit_update_record
;
2025-09-08 deposited with the CCDC.	2026-04-23 downloaded from the CCDC.
;
_cell_angle_alpha 95.151(4)
_cell_angle_beta 93.888(4)
_cell_angle_gamma 110.497(4)
_cell_formula_units_Z 2
_cell_length_a 9.2794(14)
_cell_length_b 10.1170(15)
_cell_length_c 16.783(3)
_cell_measurement_reflns_used 19843
_cell_measurement_temperature 100(2)
_cell_measurement_theta_max 28351
_cell_measurement_theta_min 2.291
_cell_volume 1461.5(4)
_computing_cell_refinement 'Oxford Diffraction Crysalis'
_computing_data_collection 'Oxford Diffraction Crysalis'
_computing_data_reduction 'Oxford Diffraction Crysalis'
_computing_structure_refinement 'SHELXL-2016/6 (Sheldrick, 2016)'
_computing_structure_solution 'SHELXT 2018/2 (Sheldrick, 2018)'
_diffrn_ambient_temperature 100(2)
_diffrn_measured_fraction_theta_full 0.998
_diffrn_measured_fraction_theta_max 0.998
_diffrn_measurement_device_type 'Oxford DiffractionX-Calibur System'
_diffrn_radiation_type MoK\a
_diffrn_radiation_wavelength 0.71073
_diffrn_reflns_av_R_equivalents 0.0524
_diffrn_reflns_av_unetI/netI 0.0650
_diffrn_reflns_Laue_measured_fraction_full 0.998
_diffrn_reflns_Laue_measured_fraction_max 0.998
_diffrn_reflns_limit_h_max 12
_diffrn_reflns_limit_h_min -12
_diffrn_reflns_limit_k_max 13
_diffrn_reflns_limit_k_min -13
_diffrn_reflns_limit_l_max 21
_diffrn_reflns_limit_l_min -21
_diffrn_reflns_number 19843
_diffrn_reflns_point_group_measured_fraction_full 0.998
_diffrn_reflns_point_group_measured_fraction_max 0.998
_diffrn_reflns_theta_full 25.242
_diffrn_reflns_theta_max 27.498
_diffrn_reflns_theta_min 2.566
_exptl_absorpt_coefficient_mu 1.048
_exptl_absorpt_correction_T_max 1.000
_exptl_absorpt_correction_T_min 0.811
_exptl_absorpt_correction_type empirical
_exptl_absorpt_process_details SADABS
_exptl_crystal_colour brown
_exptl_crystal_density_diffrn 1.561
_exptl_crystal_description needle
_exptl_crystal_F_000 708
_exptl_crystal_size_max 0.20
_exptl_crystal_size_mid 0.08
_exptl_crystal_size_min 0.07
_refine_diff_density_max 0.715
_refine_diff_density_min -0.589
_refine_diff_density_rms 0.112
_refine_ls_extinction_method none
_refine_ls_goodness_of_fit_ref 1.062
_refine_ls_hydrogen_treatment constr
_refine_ls_matrix_type full
_refine_ls_number_parameters 364
_refine_ls_number_reflns 6709
_refine_ls_number_restraints 0
_refine_ls_restrained_S_all 1.062
_refine_ls_R_factor_all 0.0806
_refine_ls_R_factor_gt 0.0530
_refine_ls_shift/su_max 0.000
_refine_ls_shift/su_mean 0.000
_refine_ls_structure_factor_coef Fsqd
_refine_ls_weighting_details 'w=1/[\s^2^(Fo^2^)+(0.0503P)^2^+2.7146P] where P=(Fo^2^+2Fc^2^)/3'
_refine_ls_weighting_scheme calc
_refine_ls_wR_factor_gt 0.1230
_refine_ls_wR_factor_ref 0.1354
_reflns_Friedel_coverage 0.000
_reflns_number_gt 5057
_reflns_number_total 6709
_reflns_threshold_expression 'I > 2\s(I)'
_cod_data_source_file d5dt02726h2.cif
_cod_data_source_block shelx_CCDC2
_cod_depositor_comments 'Adding full bibliography for 7720910--7720913.cif.'
_cod_database_code 7720912
_shelx_shelxl_version_number 2016/6
_shelx_space_group_comment
;
The symmetry employed for this shelxl refinement is uniquely defined
by the following loop, which should always be used as a source of
symmetry information in preference to the above space-group names.
They are only intended as comments.
;

loop_
_space_group_symop_operation_xyz
'x, y, z'
'-x, -y, -z'

loop_
_atom_site_label
_atom_site_type_symbol
_atom_site_fract_x
_atom_site_fract_y
_atom_site_fract_z
_atom_site_U_iso_or_equiv
_atom_site_adp_type
_atom_site_occupancy
_atom_site_site_symmetry_order
_atom_site_calc_flag
_atom_site_refinement_flags_posn
_atom_site_refinement_flags_adp
_atom_site_refinement_flags_occupancy
_atom_site_disorder_assembly
_atom_site_disorder_group
Co1 Co 0.31597(5) 0.40381(5) 0.24617(3) 0.01582(13) Uani 1 1 d . . . . .
S1 S 0.36898(10) 0.32930(9) 0.12811(5) 0.0183(2) Uani 1 1 d . . . . .
S2 S 0.39993(11) 0.24568(10) 0.29360(6) 0.0193(2) Uani 1 1 d . . . . .
S3 S 0.08752(10) 0.23089(9) 0.22365(6) 0.0185(2) Uani 1 1 d . . . . .
S4 S 0.62363(11) 0.40419(11) 0.02455(6) 0.0241(2) Uani 1 1 d . . . . .
S5 S 0.42225(12) 0.12355(11) 0.44398(6) 0.0255(2) Uani 1 1 d . . . . .
S6 S -0.23355(11) 0.18628(11) 0.16041(7) 0.0269(2) Uani 1 1 d . . . . .
O1 O 0.5131(3) 0.5519(3) 0.27887(15) 0.0182(5) Uani 1 1 d . . . . .
O2 O 0.2626(3) 0.4768(3) 0.34541(15) 0.0183(5) Uani 1 1 d . . . . .
O3 O 0.2601(3) 0.5486(3) 0.19782(15) 0.0184(5) Uani 1 1 d . . . . .
C1 C 0.5536(4) 0.4351(4) 0.1157(2) 0.0151(7) Uani 1 1 d . . . . .
C2 C 0.6542(4) 0.5478(4) 0.1664(2) 0.0222(8) Uani 1 1 d . . . . .
H2 H 0.748154 0.596004 0.147599 0.027 Uiso 1 1 calc R U . . .
C3 C 0.6330(4) 0.5998(4) 0.2436(2) 0.0173(7) Uani 1 1 d . . . . .
C4 C 0.7596(4) 0.7250(4) 0.2899(2) 0.0187(8) Uani 1 1 d . . . . .
C5 C 0.9103(4) 0.7696(4) 0.2715(2) 0.0240(8) Uani 1 1 d . . . . .
H5 H 0.938209 0.719882 0.229665 0.029 Uiso 1 1 calc R U . . .
C6 C 1.0217(5) 0.8906(4) 0.3161(3) 0.0273(9) Uani 1 1 d . . . . .
H6 H 1.122921 0.922626 0.302901 0.033 Uiso 1 1 calc R U . . .
C7 C 0.9805(5) 0.9633(4) 0.3805(2) 0.0249(9) Uani 1 1 d . . . . .
H7 H 1.054398 1.043037 0.410270 0.030 Uiso 1 1 calc R U . . .
C8 C 0.8360(5) 0.9178(4) 0.3987(2) 0.0229(8) Uani 1 1 d . . . . .
H8 H 0.809895 0.966033 0.441877 0.028 Uiso 1 1 calc R U . . .
C9 C 0.7216(4) 0.7989(4) 0.3547(2) 0.0195(8) Uani 1 1 d . . . . .
H9 H 0.620700 0.769174 0.368509 0.023 Uiso 1 1 calc R U . . .
C11 C 0.3741(4) 0.2488(4) 0.3931(2) 0.0174(7) Uani 1 1 d . . . . .
C12 C 0.3222(4) 0.3360(4) 0.4400(2) 0.0208(8) Uani 1 1 d . . . . .
H12 H 0.317014 0.320731 0.493768 0.025 Uiso 1 1 calc R U . . .
C13 C 0.2749(4) 0.4476(4) 0.4167(2) 0.0173(7) Uani 1 1 d . . . . .
C14 C 0.2312(4) 0.5380(4) 0.4790(2) 0.0181(7) Uani 1 1 d . . . . .
C15 C 0.2571(4) 0.5327(4) 0.5608(2) 0.0211(8) Uani 1 1 d . . . . .
H15 H 0.306829 0.473875 0.578909 0.025 Uiso 1 1 calc R U . . .
C16 C 0.2085(5) 0.6161(4) 0.6163(2) 0.0254(9) Uani 1 1 d . . . . .
H16 H 0.223705 0.610216 0.670996 0.031 Uiso 1 1 calc R U . . .
C17 C 0.1385(4) 0.7066(4) 0.5906(2) 0.0229(8) Uani 1 1 d . . . . .
H17 H 0.106624 0.761975 0.627620 0.028 Uiso 1 1 calc R U . . .
C18 C 0.1159(5) 0.7142(4) 0.5082(3) 0.0266(9) Uani 1 1 d . . . . .
H18 H 0.069488 0.775533 0.490260 0.032 Uiso 1 1 calc R U . . .
C19 C 0.1621(4) 0.6311(4) 0.4531(2) 0.0219(8) Uani 1 1 d . . . . .
H19 H 0.146921 0.637309 0.398427 0.026 Uiso 1 1 calc R U . . .
C21 C -0.0380(4) 0.2973(4) 0.1789(2) 0.0194(8) Uani 1 1 d . . . . .
C22 C -0.0073(4) 0.4288(4) 0.1528(2) 0.0224(8) Uani 1 1 d . . . . .
H22 H -0.090524 0.443597 0.126261 0.027 Uiso 1 1 calc R U . . .
C23 C 0.1346(4) 0.5429(4) 0.1616(2) 0.0160(7) Uani 1 1 d . . . . .
C24 C 0.1402(4) 0.6761(4) 0.1268(2) 0.0180(7) Uani 1 1 d . . . . .
C25 C 0.0355(4) 0.6764(4) 0.0632(2) 0.0221(8) Uani 1 1 d . . . . .
H25 H -0.039860 0.591277 0.039819 0.027 Uiso 1 1 calc R U . . .
C26 C 0.0430(5) 0.8032(4) 0.0345(2) 0.0272(9) Uani 1 1 d . . . . .
H26 H -0.028631 0.803048 -0.007088 0.033 Uiso 1 1 calc R U . . .
C27 C 0.1577(5) 0.9301(4) 0.0681(3) 0.0299(9) Uani 1 1 d . . . . .
H27 H 0.163046 1.015081 0.049158 0.036 Uiso 1 1 calc R U . . .
C28 C 0.2642(5) 0.9293(4) 0.1302(3) 0.0280(9) Uani 1 1 d . . . . .
H28 H 0.342405 1.013930 0.151867 0.034 Uiso 1 1 calc R U . . .
C29 C 0.2550(4) 0.8046(4) 0.1597(2) 0.0216(8) Uani 1 1 d . . . . .
H29 H 0.325809 0.805762 0.201959 0.026 Uiso 1 1 calc R U . . .
C20 C 0.4732(5) 0.2506(5) -0.0294(3) 0.0352(11) Uani 1 1 d . . . . .
H20A H 0.456593 0.170996 0.000512 0.053 Uiso 1 1 calc R U . . .
H20B H 0.503451 0.228985 -0.081137 0.053 Uiso 1 1 calc R U . . .
H20C H 0.379247 0.269957 -0.036489 0.053 Uiso 1 1 calc R U . . .
C40 C 0.4773(5) 0.0179(4) 0.3699(2) 0.0269(9) Uani 1 1 d . . . . .
H40A H 0.394359 -0.023373 0.327440 0.040 Uiso 1 1 calc R U . . .
H40B H 0.499188 -0.056397 0.394127 0.040 Uiso 1 1 calc R U . . .
H40C H 0.567929 0.076471 0.348283 0.040 Uiso 1 1 calc R U . . .
C60 C -0.2411(5) 0.0202(4) 0.1918(3) 0.0273(9) Uani 1 1 d . . . . .
H60A H -0.177583 -0.017050 0.160784 0.041 Uiso 1 1 calc R U . . .
H60B H -0.346031 -0.045679 0.183588 0.041 Uiso 1 1 calc R U . . .
H60C H -0.203821 0.033903 0.247777 0.041 Uiso 1 1 calc R U . . .

loop_
_atom_site_aniso_label
_atom_site_aniso_U_11
_atom_site_aniso_U_22
_atom_site_aniso_U_33
_atom_site_aniso_U_23
_atom_site_aniso_U_13
_atom_site_aniso_U_12
Co1 0.0141(2) 0.0162(2) 0.0169(3) 0.00281(19) 0.00254(19) 0.00479(19)
S1 0.0177(4) 0.0176(4) 0.0173(5) 0.0017(3) 0.0040(4) 0.0031(4)
S2 0.0203(5) 0.0221(5) 0.0186(5) 0.0033(4) 0.0033(4) 0.0110(4)
S3 0.0154(4) 0.0164(4) 0.0231(5) 0.0055(4) 0.0030(4) 0.0039(3)
S4 0.0186(5) 0.0318(5) 0.0196(5) -0.0015(4) 0.0045(4) 0.0068(4)
S5 0.0324(6) 0.0284(5) 0.0225(5) 0.0065(4) 0.0026(4) 0.0185(4)
S6 0.0156(5) 0.0243(5) 0.0360(6) 0.0097(4) -0.0013(4) 0.0007(4)
O1 0.0153(12) 0.0191(13) 0.0175(13) 0.0005(10) 0.0019(10) 0.0032(10)
O2 0.0183(13) 0.0209(13) 0.0178(13) 0.0029(10) 0.0041(11) 0.0090(11)
O3 0.0180(13) 0.0171(12) 0.0199(13) 0.0040(10) 0.0024(11) 0.0056(10)
C1 0.0188(17) 0.0148(16) 0.0117(17) 0.0022(13) 0.0036(14) 0.0057(14)
C2 0.0150(18) 0.027(2) 0.023(2) 0.0027(16) 0.0060(16) 0.0043(15)
C3 0.0128(17) 0.0173(17) 0.0212(19) 0.0032(15) -0.0003(14) 0.0051(14)
C4 0.0196(18) 0.0153(17) 0.0228(19) 0.0039(15) -0.0007(15) 0.0082(15)
C5 0.0209(19) 0.032(2) 0.021(2) -0.0044(16) 0.0054(16) 0.0125(17)
C6 0.0160(19) 0.029(2) 0.030(2) -0.0031(18) 0.0022(17) 0.0013(16)
C7 0.032(2) 0.0145(18) 0.023(2) -0.0017(15) -0.0136(17) 0.0051(16)
C8 0.035(2) 0.0157(18) 0.0184(19) -0.0004(15) 0.0016(17) 0.0103(17)
C9 0.0161(18) 0.0167(18) 0.024(2) 0.0013(15) 0.0025(15) 0.0039(14)
C11 0.0101(16) 0.0188(18) 0.0202(19) 0.0042(15) -0.0020(14) 0.0017(14)
C12 0.0223(19) 0.0228(19) 0.0187(19) 0.0045(15) 0.0010(16) 0.0095(16)
C13 0.0130(17) 0.0130(16) 0.024(2) 0.0016(14) 0.0037(15) 0.0019(14)
C14 0.0121(16) 0.0144(17) 0.024(2) -0.0022(14) 0.0044(15) 0.0007(13)
C15 0.0189(18) 0.0225(19) 0.021(2) 0.0012(15) 0.0011(16) 0.0068(15)
C16 0.024(2) 0.029(2) 0.0174(19) -0.0008(16) 0.0008(16) 0.0023(17)
C17 0.0150(18) 0.0169(18) 0.033(2) -0.0058(16) 0.0074(16) 0.0025(14)
C18 0.025(2) 0.0192(19) 0.035(2) -0.0021(17) -0.0020(18) 0.0092(16)
C19 0.0187(19) 0.0212(19) 0.023(2) 0.0008(16) 0.0011(16) 0.0049(15)
C21 0.0170(18) 0.0216(18) 0.0156(18) 0.0023(14) 0.0018(15) 0.0020(15)
C22 0.0177(18) 0.0215(19) 0.029(2) 0.0054(16) -0.0018(16) 0.0081(15)
C23 0.0161(17) 0.0164(17) 0.0168(18) 0.0027(14) 0.0060(14) 0.0067(14)
C24 0.0151(17) 0.0185(18) 0.0214(19) 0.0037(15) 0.0057(15) 0.0065(14)
C25 0.0224(19) 0.0215(19) 0.023(2) 0.0020(16) 0.0042(16) 0.0086(16)
C26 0.040(2) 0.021(2) 0.024(2) 0.0059(16) -0.0024(18) 0.0159(18)
C27 0.041(3) 0.0188(19) 0.036(2) 0.0092(18) 0.008(2) 0.0154(18)
C28 0.031(2) 0.0143(18) 0.034(2) 0.0030(17) 0.0003(19) 0.0018(16)
C29 0.0215(19) 0.0189(18) 0.024(2) 0.0018(15) 0.0021(16) 0.0072(15)
C20 0.031(2) 0.040(3) 0.026(2) -0.0195(19) -0.0018(19) 0.009(2)
C40 0.031(2) 0.023(2) 0.028(2) -0.0007(17) -0.0045(18) 0.0150(18)
C60 0.026(2) 0.0184(19) 0.030(2) 0.0067(16) -0.0034(18) -0.0014(16)

loop_
_atom_type_symbol
_atom_type_description
_atom_type_scat_dispersion_real
_atom_type_scat_dispersion_imag
_atom_type_scat_source
C C 0.0033 0.0016 'International Tables Vol C Tables 4.2.6.8 and 6.1.1.4'
H H 0.0000 0.0000 'International Tables Vol C Tables 4.2.6.8 and 6.1.1.4'
Co Co 0.3494 0.9721 'International Tables Vol C Tables 4.2.6.8 and 6.1.1.4'
O O 0.0106 0.0060 'International Tables Vol C Tables 4.2.6.8 and 6.1.1.4'
S S 0.1246 0.1234 'International Tables Vol C Tables 4.2.6.8 and 6.1.1.4'

loop_
_geom_angle_atom_site_label_1
_geom_angle_atom_site_label_2
_geom_angle_atom_site_label_3
_geom_angle
_geom_angle_site_symmetry_1
_geom_angle_site_symmetry_3
_geom_angle_publ_flag
O1 Co1 O2 82.97(11) . . ?
O1 Co1 O3 85.51(11) . . ?
O2 Co1 O3 86.32(11) . . ?
O1 Co1 S2 91.01(8) . . ?
O2 Co1 S2 98.07(8) . . ?
O3 Co1 S2 174.04(8) . . ?
O1 Co1 S1 97.62(8) . . ?
O2 Co1 S1 175.92(8) . . ?
O3 Co1 S1 89.70(8) . . ?
S2 Co1 S1 85.97(4) . . ?
O1 Co1 S3 173.30(8) . . ?
O2 Co1 S3 91.53(8) . . ?
O3 Co1 S3 98.00(8) . . ?
S2 Co1 S3 85.96(4) . . ?
S1 Co1 S3 88.15(4) . . ?
C1 S1 Co1 107.45(12) . . ?
C11 S2 Co1 107.29(13) . . ?
C21 S3 Co1 107.52(13) . . ?
C1 S4 C20 105.15(19) . . ?
C11 S5 C40 106.07(19) . . ?
C21 S6 C60 105.26(19) . . ?
C3 O1 Co1 132.4(2) . . ?
C13 O2 Co1 132.0(2) . . ?
C23 O3 Co1 130.7(2) . . ?
C2 C1 S1 128.6(3) . . ?
C2 C1 S4 114.0(3) . . ?
S1 C1 S4 117.3(2) . . ?
C1 C2 C3 128.0(3) . . ?
C1 C2 H2 116.0 . . ?
C3 C2 H2 116.0 . . ?
O1 C3 C2 125.8(3) . . ?
O1 C3 C4 114.8(3) . . ?
C2 C3 C4 119.4(3) . . ?
C5 C4 C9 119.1(3) . . ?
C5 C4 C3 123.0(3) . . ?
C9 C4 C3 117.9(3) . . ?
C4 C5 C6 119.7(4) . . ?
C4 C5 H5 120.2 . . ?
C6 C5 H5 120.2 . . ?
C7 C6 C5 120.1(4) . . ?
C7 C6 H6 119.9 . . ?
C5 C6 H6 119.9 . . ?
C8 C7 C6 119.7(4) . . ?
C8 C7 H7 120.2 . . ?
C6 C7 H7 120.2 . . ?
C7 C8 C9 121.7(4) . . ?
C7 C8 H8 119.2 . . ?
C9 C8 H8 119.2 . . ?
C4 C9 C8 119.7(3) . . ?
C4 C9 H9 120.2 . . ?
C8 C9 H9 120.2 . . ?
C12 C11 S2 129.4(3) . . ?
C12 C11 S5 114.4(3) . . ?
S2 C11 S5 116.2(2) . . ?
C11 C12 C13 127.8(4) . . ?
C11 C12 H12 116.1 . . ?
C13 C12 H12 116.1 . . ?
O2 C13 C12 125.1(3) . . ?
O2 C13 C14 115.3(3) . . ?
C12 C13 C14 119.6(3) . . ?
C15 C14 C19 119.2(3) . . ?
C15 C14 C13 122.5(3) . . ?
C19 C14 C13 118.3(3) . . ?
C14 C15 C16 120.0(3) . . ?
C14 C15 H15 120.0 . . ?
C16 C15 H15 120.0 . . ?
C17 C16 C15 120.7(4) . . ?
C17 C16 H16 119.6 . . ?
C15 C16 H16 119.6 . . ?
C16 C17 C18 119.1(3) . . ?
C16 C17 H17 120.5 . . ?
C18 C17 H17 120.5 . . ?
C19 C18 C17 120.5(4) . . ?
C19 C18 H18 119.7 . . ?
C17 C18 H18 119.7 . . ?
C18 C19 C14 120.4(4) . . ?
C18 C19 H19 119.8 . . ?
C14 C19 H19 119.8 . . ?
C22 C21 S3 128.6(3) . . ?
C22 C21 S6 113.7(3) . . ?
S3 C21 S6 117.7(2) . . ?
C21 C22 C23 127.7(3) . . ?
C21 C22 H22 116.1 . . ?
C23 C22 H22 116.1 . . ?
O3 C23 C22 127.0(3) . . ?
O3 C23 C24 114.8(3) . . ?
C22 C23 C24 118.1(3) . . ?
C25 C24 C29 118.8(3) . . ?
C25 C24 C23 122.6(3) . . ?
C29 C24 C23 118.5(3) . . ?
C26 C25 C24 120.5(4) . . ?
C26 C25 H25 119.8 . . ?
C24 C25 H25 119.8 . . ?
C27 C26 C25 119.8(4) . . ?
C27 C26 H26 120.1 . . ?
C25 C26 H26 120.1 . . ?
C28 C27 C26 119.7(4) . . ?
C28 C27 H27 120.1 . . ?
C26 C27 H27 120.1 . . ?
C29 C28 C27 120.5(4) . . ?
C29 C28 H28 119.8 . . ?
C27 C28 H28 119.8 . . ?
C28 C29 C24 120.6(4) . . ?
C28 C29 H29 119.7 . . ?
C24 C29 H29 119.7 . . ?
S4 C20 H20A 109.5 . . ?
S4 C20 H20B 109.5 . . ?
H20A C20 H20B 109.5 . . ?
S4 C20 H20C 109.5 . . ?
H20A C20 H20C 109.5 . . ?
H20B C20 H20C 109.5 . . ?
S5 C40 H40A 109.5 . . ?
S5 C40 H40B 109.5 . . ?
H40A C40 H40B 109.5 . . ?
S5 C40 H40C 109.5 . . ?
H40A C40 H40C 109.5 . . ?
H40B C40 H40C 109.5 . . ?
S6 C60 H60A 109.5 . . ?
S6 C60 H60B 109.5 . . ?
H60A C60 H60B 109.5 . . ?
S6 C60 H60C 109.5 . . ?
H60A C60 H60C 109.5 . . ?
H60B C60 H60C 109.5 . . ?

loop_
_geom_bond_atom_site_label_1
_geom_bond_atom_site_label_2
_geom_bond_distance
_geom_bond_site_symmetry_2
_geom_bond_publ_flag
Co1 O1 1.920(2) . ?
Co1 O2 1.926(2) . ?
Co1 O3 1.939(2) . ?
Co1 S2 2.1950(10) . ?
Co1 S1 2.2045(11) . ?
Co1 S3 2.2074(10) . ?
S1 C1 1.712(4) . ?
S2 C11 1.703(4) . ?
S3 C21 1.700(4) . ?
S4 C1 1.746(3) . ?
S4 C20 1.800(4) . ?
S5 C11 1.753(4) . ?
S5 C40 1.783(4) . ?
S6 C21 1.756(4) . ?
S6 C60 1.785(4) . ?
O1 C3 1.260(4) . ?
O2 C13 1.266(4) . ?
O3 C23 1.258(4) . ?
C1 C2 1.367(5) . ?
C2 C3 1.407(5) . ?
C2 H2 0.9300 . ?
C3 C4 1.498(5) . ?
C4 C5 1.377(5) . ?
C4 C9 1.400(5) . ?
C5 C6 1.404(5) . ?
C5 H5 0.9300 . ?
C6 C7 1.401(6) . ?
C6 H6 0.9300 . ?
C7 C8 1.324(6) . ?
C7 H7 0.9300 . ?
C8 C9 1.400(5) . ?
C8 H8 0.9300 . ?
C9 H9 0.9300 . ?
C11 C12 1.361(5) . ?
C12 C13 1.422(5) . ?
C12 H12 0.9300 . ?
C13 C14 1.496(5) . ?
C14 C15 1.388(5) . ?
C14 C19 1.394(5) . ?
C15 C16 1.401(5) . ?
C15 H15 0.9300 . ?
C16 C17 1.377(6) . ?
C16 H16 0.9300 . ?
C17 C18 1.398(6) . ?
C17 H17 0.9300 . ?
C18 C19 1.382(5) . ?
C18 H18 0.9300 . ?
C19 H19 0.9300 . ?
C21 C22 1.378(5) . ?
C22 C23 1.402(5) . ?
C22 H22 0.9300 . ?
C23 C24 1.501(5) . ?
C24 C25 1.396(5) . ?
C24 C29 1.397(5) . ?
C25 C26 1.391(5) . ?
C25 H25 0.9300 . ?
C26 C27 1.389(6) . ?
C26 H26 0.9300 . ?
C27 C28 1.389(6) . ?
C27 H27 0.9300 . ?
C28 C29 1.374(5) . ?
C28 H28 0.9300 . ?
C29 H29 0.9300 . ?
C20 H20A 0.9600 . ?
C20 H20B 0.9600 . ?
C20 H20C 0.9600 . ?
C40 H40A 0.9600 . ?
C40 H40B 0.9600 . ?
C40 H40C 0.9600 . ?
C60 H60A 0.9600 . ?
C60 H60B 0.9600 . ?
C60 H60C 0.9600 . ?

loop_
_geom_torsion_atom_site_label_1
_geom_torsion_atom_site_label_2
_geom_torsion_atom_site_label_3
_geom_torsion_atom_site_label_4
_geom_torsion
_geom_torsion_site_symmetry_1
_geom_torsion_site_symmetry_2
_geom_torsion_site_symmetry_3
_geom_torsion_site_symmetry_4
_geom_torsion_publ_flag
Co1 S1 C1 C2 -1.1(4) . . . . ?
Co1 S1 C1 S4 -177.42(15) . . . . ?
C20 S4 C1 C2 178.9(3) . . . . ?
C20 S4 C1 S1 -4.2(3) . . . . ?
S1 C1 C2 C3 3.7(6) . . . . ?
S4 C1 C2 C3 -179.9(3) . . . . ?
Co1 O1 C3 C2 -2.8(5) . . . . ?
Co1 O1 C3 C4 176.0(2) . . . . ?
C1 C2 C3 O1 -1.9(6) . . . . ?
C1 C2 C3 C4 179.4(4) . . . . ?
O1 C3 C4 C5 163.4(3) . . . . ?
C2 C3 C4 C5 -17.8(5) . . . . ?
O1 C3 C4 C9 -16.6(5) . . . . ?
C2 C3 C4 C9 162.3(3) . . . . ?
C9 C4 C5 C6 -2.1(6) . . . . ?
C3 C4 C5 C6 178.0(3) . . . . ?
C4 C5 C6 C7 1.8(6) . . . . ?
C5 C6 C7 C8 -0.4(6) . . . . ?
C6 C7 C8 C9 -0.6(6) . . . . ?
C5 C4 C9 C8 1.1(5) . . . . ?
C3 C4 C9 C8 -179.0(3) . . . . ?
C7 C8 C9 C4 0.3(6) . . . . ?
Co1 S2 C11 C12 -4.2(4) . . . . ?
Co1 S2 C11 S5 176.41(15) . . . . ?
C40 S5 C11 C12 177.3(3) . . . . ?
C40 S5 C11 S2 -3.3(3) . . . . ?
S2 C11 C12 C13 0.4(6) . . . . ?
S5 C11 C12 C13 179.8(3) . . . . ?
Co1 O2 C13 C12 -6.5(5) . . . . ?
Co1 O2 C13 C14 175.2(2) . . . . ?
C11 C12 C13 O2 5.7(6) . . . . ?
C11 C12 C13 C14 -176.0(4) . . . . ?
O2 C13 C14 C15 -171.3(3) . . . . ?
C12 C13 C14 C15 10.3(5) . . . . ?
O2 C13 C14 C19 8.6(5) . . . . ?
C12 C13 C14 C19 -169.9(3) . . . . ?
C19 C14 C15 C16 2.5(6) . . . . ?
C13 C14 C15 C16 -177.6(3) . . . . ?
C14 C15 C16 C17 -1.7(6) . . . . ?
C15 C16 C17 C18 0.2(6) . . . . ?
C16 C17 C18 C19 0.5(6) . . . . ?
C17 C18 C19 C14 0.3(6) . . . . ?
C15 C14 C19 C18 -1.8(6) . . . . ?
C13 C14 C19 C18 178.3(3) . . . . ?
Co1 S3 C21 C22 5.9(4) . . . . ?
Co1 S3 C21 S6 -175.44(17) . . . . ?
C60 S6 C21 C22 175.6(3) . . . . ?
C60 S6 C21 S3 -3.3(3) . . . . ?
S3 C21 C22 C23 -4.3(7) . . . . ?
S6 C21 C22 C23 177.0(3) . . . . ?
Co1 O3 C23 C22 6.4(6) . . . . ?
Co1 O3 C23 C24 -175.5(2) . . . . ?
C21 C22 C23 O3 -2.8(7) . . . . ?
C21 C22 C23 C24 179.1(4) . . . . ?
O3 C23 C24 C25 157.2(3) . . . . ?
C22 C23 C24 C25 -24.5(5) . . . . ?
O3 C23 C24 C29 -23.0(5) . . . . ?
C22 C23 C24 C29 155.4(4) . . . . ?
C29 C24 C25 C26 -1.7(6) . . . . ?
C23 C24 C25 C26 178.2(4) . . . . ?
C24 C25 C26 C27 1.5(6) . . . . ?
C25 C26 C27 C28 0.1(7) . . . . ?
C26 C27 C28 C29 -1.4(7) . . . . ?
C27 C28 C29 C24 1.3(6) . . . . ?
C25 C24 C29 C28 0.3(6) . . . . ?
C23 C24 C29 C28 -179.6(3) . . . . ?
